data_7706654
loop_
_publ_author_name
'Ali, Basharat'
'Li, Xiao-Lei'
'Gendron, Fr\'ed\'eric'
'Le Guennic, Boris'
'Tang, Jinkui'

_publ_section_title
;
 A new class of Dy<sup>III</sup>-SIMs associated with a guanidine-based
 ligand.
;
_journal_issue 15
_journal_name_full 'Dalton transactions (Cambridge, England : 2003)'
_journal_page_first 5146
_journal_page_last 5153
_journal_paper_doi 10.1039/d1dt00260k
_journal_volume 50
_journal_year 2021
_chemical_formula_moiety 'C44 H42 Dy N12 O8, C N S, C H4 O, H2 O, 2(O), 3[H2O]'
_chemical_formula_sum 'C46 H46 Dy N13 O12 S'
_chemical_formula_weight 1167.52
_space_group_crystal_system triclinic
_space_group_IT_number 2
_space_group_name_Hall '-P 1'
_space_group_name_H-M_alt 'P -1'
_atom_sites_solution_hydrogens mixed
_atom_sites_solution_primary dual
_audit_creation_date 2019-09-09
_audit_creation_method
;
Olex2 1.2
(compiled 2018.05.29 svn.r3508 for OlexSys, GUI svn.r5506)
;
_audit_update_record
;
2020-04-26 deposited with the CCDC.	2021-02-23 downloaded from the CCDC.
;
_cell_angle_alpha 108.3410(10)
_cell_angle_beta 102.4030(10)
_cell_angle_gamma 107.7790(10)
_cell_formula_units_Z 2
_cell_length_a 14.1545(5)
_cell_length_b 15.1770(5)
_cell_length_c 15.3737(5)
_cell_measurement_reflns_used 9910
_cell_measurement_temperature 173(2)
_cell_measurement_theta_max 59.099
_cell_measurement_theta_min 4.832
_cell_volume 2803.02(17)
_computing_cell_refinement 'SAINT V8.38A (?, 2016)'
_computing_data_reduction 'SAINT V8.38A (?, 2016)'
_computing_molecular_graphics 'Olex2 (Dolomanov et al., 2009)'
_computing_publication_material 'Olex2 (Dolomanov et al., 2009)'
_computing_structure_refinement 'ShelXL (Sheldrick, 2015)'
_computing_structure_solution 'ShelXT (Sheldrick, 2015)'
_diffrn_ambient_temperature 173.0
_diffrn_detector 'Bruker APEX2 area detector'
_diffrn_detector_area_resol_mean 7.9
_diffrn_detector_type 'CCD area detector'
_diffrn_measured_fraction_theta_full 0.957
_diffrn_measured_fraction_theta_max 0.957
_diffrn_measurement_device 'three-circle diffractometer'
_diffrn_measurement_device_type 'Bruker SMART APEX2 area detector'
_diffrn_measurement_method '\w and \f scans'
_diffrn_radiation_monochromator 'mirror optics'
_diffrn_radiation_probe x-ray
_diffrn_radiation_type CuK\a
_diffrn_radiation_wavelength 1.54178
_diffrn_reflns_av_R_equivalents 0.0571
_diffrn_reflns_av_unetI/netI 0.0788
_diffrn_reflns_Laue_measured_fraction_full 0.957
_diffrn_reflns_Laue_measured_fraction_max 0.957
_diffrn_reflns_limit_h_max 15
_diffrn_reflns_limit_h_min -15
_diffrn_reflns_limit_k_max 16
_diffrn_reflns_limit_k_min -16
_diffrn_reflns_limit_l_max 17
_diffrn_reflns_limit_l_min -15
_diffrn_reflns_number 14655
_diffrn_reflns_point_group_measured_fraction_full 0.957
_diffrn_reflns_point_group_measured_fraction_max 0.957
_diffrn_reflns_theta_full 59.095
_diffrn_reflns_theta_max 59.095
_diffrn_reflns_theta_min 3.492
_diffrn_source 'microfocus sealed X-ray tube'
_diffrn_source_type 'Incoatec I\ms'
_exptl_absorpt_coefficient_mu 8.044
_exptl_absorpt_correction_T_max 0.299
_exptl_absorpt_correction_T_min 0.181
_exptl_absorpt_correction_type multi-scan
_exptl_crystal_colour 'clear yellowish yellow'
_exptl_crystal_colour_lustre clear
_exptl_crystal_colour_modifier yellowish
_exptl_crystal_colour_primary yellow
_exptl_crystal_density_diffrn 1.383
_exptl_crystal_description block
_exptl_crystal_F_000 1182
_exptl_crystal_size_max 0.24
_exptl_crystal_size_mid 0.2
_exptl_crystal_size_min 0.15
_refine_diff_density_max 2.183
_refine_diff_density_min -5.501
_refine_diff_density_rms 0.240
_refine_ls_extinction_method none
_refine_ls_goodness_of_fit_ref 1.252
_refine_ls_hydrogen_treatment constr
_refine_ls_matrix_type full
_refine_ls_number_parameters 656
_refine_ls_number_reflns 7740
_refine_ls_number_restraints 48
_refine_ls_restrained_S_all 1.250
_refine_ls_R_factor_all 0.1068
_refine_ls_R_factor_gt 0.1029
_refine_ls_shift/su_max 0.001
_refine_ls_shift/su_mean 0.000
_refine_ls_structure_factor_coef Fsqd
_refine_ls_weighting_details 'w=1/[\s^2^(Fo^2^)+(0.2000P)^2^] where P=(Fo^2^+2Fc^2^)/3'
_refine_ls_weighting_scheme calc
_refine_ls_wR_factor_gt 0.2696
_refine_ls_wR_factor_ref 0.2765
_reflns_Friedel_coverage 0.000
_reflns_number_gt 7140
_reflns_number_total 7740
_reflns_threshold_expression 'I > 2\s(I)'
_cod_data_source_file d1dt00260k2.cif
_cod_data_source_block 4
_cod_depositor_comments 'Adding full bibliography for 7706651--7706654.cif.'
_cod_original_cell_volume 2803.02(16)
_cod_database_code 7706654
_shelx_shelxl_version_number 2018/3
_shelx_space_group_comment
;
The symmetry employed for this shelxl refinement is uniquely defined
by the following loop, which should always be used as a source of
symmetry information in preference to the above space-group names.
They are only intended as comments.
;
_shelx_estimated_absorpt_t_max 0.378
_shelx_estimated_absorpt_t_min 0.248
_olex2_refinement_description
;
1. Fixed Uiso
 At 1.2 times of:
  All C(H) groups, All N(H) groups
 At 1.5 times of:
  All C(H,H,H) groups, All O(H) groups, All O(H,H) groups
2. Uiso/Uaniso restraints and constraints
Uanis(C2) \\sim Ueq: with sigma of 0.001 and sigma for terminal atoms of 0.002
Uanis(N10) \\sim Ueq: with sigma of 0.001 and sigma for terminal atoms of 0.002
Uanis(N3) \\sim Ueq, Uanis(C31) \\sim Ueq: with sigma of 0.001 and sigma for
terminal atoms of 0.002
Uanis(N1) \\sim Ueq: with sigma of 0.001 and sigma for terminal atoms of 0.002
Uanis(C24) \\sim Ueq: with sigma of 0.001 and sigma for terminal atoms of 0.002
Uanis(O3) \\sim Ueq, Uanis(C9) \\sim Ueq: with sigma of 0.001 and sigma for
terminal atoms of 0.002
3.a Everything fixed:
 O3, H3A, H3B
3.b Rotating group:
 O4(H4A,H4B)
3.c Aromatic/amide H refined with riding coordinates:
 N6(H6), N8(H8A), N10(H10), N12(H12), C1(H1), C3(H3), C4(H4), C8(H8B),
 C12(H12A), C14(H14), C15(H15), C16(H16), C17(H17), C20(H20), C23(H23),
 C24(H24), C25(H25), C26(H26), C27(H27), C28(H28), C29(H29), C30(H30), C32(H32),
  C33(H33), C34(H34), C35(H35), C36(H36), C38(H38), C40(H40), C41(H41),
 C42(H42), C43(H43), C44(H44), C45(H45)
3.d Idealised Me refined as rotating group:
 C46(H46A,H46B,H46C)
3.e Idealised tetrahedral OH refined as rotating group:
 O8(H8), O5(H5), O6(H6A), O7(H7), O10(H10A)
;
_olex2_submission_special_instructions 'No special instructions were received'

loop_
_space_group_symop_operation_xyz
'x, y, z'
'-x, -y, -z'

loop_
_atom_site_label
_atom_site_type_symbol
_atom_site_fract_x
_atom_site_fract_y
_atom_site_fract_z
_atom_site_U_iso_or_equiv
_atom_site_adp_type
_atom_site_occupancy
_atom_site_site_symmetry_order
_atom_site_calc_flag
_atom_site_refinement_flags_posn
_atom_site_refinement_flags_adp
_atom_site_refinement_flags_occupancy
_atom_site_disorder_assembly
_atom_site_disorder_group
Dy1 Dy 0.77679(3) 0.86481(3) 0.37519(3) 0.0145(3) Uani 1 1 d . . . . .
S1 S 0.3968(4) 0.9387(3) 0.7611(3) 0.0723(12) Uani 1 1 d . . . . .
O1 O 0.8236(5) 0.9560(4) 0.2925(4) 0.0174(13) Uani 1 1 d . . . . .
O2 O 0.8437(5) 0.9481(4) 0.5386(4) 0.0197(13) Uani 1 1 d . . . . .
O3 O 0.962670 0.895370 0.417810 0.016 Uani 1 1 d . U . . .
H3A H 0.996750 0.948130 0.408730 0.024 Uiso 1 1 d . . . . .
H3B H 0.989750 0.912610 0.480140 0.024 Uiso 1 1 d . . . . .
O8 O 0.6219(5) 0.5634(5) 0.5086(5) 0.0265(15) Uani 1 1 d . . . . .
H8 H 0.645214 0.575176 0.465810 0.040 Uiso 1 1 calc GR . . . .
N1 N 0.6344(6) 0.7975(5) 0.4421(5) 0.0208(16) Uani 1 1 d . U . . .
O5 O 0.6888(6) 0.4036(5) -0.0032(5) 0.0359(17) Uani 1 1 d . . . . .
H5 H 0.702627 0.445262 0.053659 0.054 Uiso 1 1 calc GR . . . .
O6 O 1.0578(5) 0.8506(5) 0.5627(5) 0.0358(17) Uani 1 1 d . . . . .
H6A H 1.103286 0.910621 0.590643 0.054 Uiso 1 1 calc GR . . . .
O7 O 0.5379(7) 0.5774(5) -0.0304(5) 0.0377(18) Uani 1 1 d . . . . .
H7 H 0.550601 0.596267 0.029946 0.057 Uiso 1 1 calc GR . . . .
O4 O 0.6901(6) 0.9795(5) 0.3954(5) 0.0344(16) Uani 1 1 d . . . . .
H4A H 0.669338 0.986802 0.340159 0.052 Uiso 1 1 d GR . . . .
H4B H 0.735683 1.041686 0.437727 0.052 Uiso 1 1 d GR . . . .
N2 N 0.5673(6) 0.7096(6) 0.1498(6) 0.0205(17) Uani 1 1 d . . . . .
O9 O 0.4322(6) 0.6334(6) 0.4846(6) 0.0393(19) Uani 1 1 d . . . . .
N3 N 0.7519(6) 0.6628(5) 0.4395(5) 0.0201(16) Uani 1 1 d . U . . .
N4 N 0.7771(6) 0.7016(5) 0.3711(5) 0.0171(16) Uani 1 1 d . . . . .
N5 N 0.5949(5) 0.7460(5) 0.2518(5) 0.0181(16) Uani 1 1 d . . . . .
N6 N 0.7788(6) 0.6539(5) 0.2132(5) 0.0178(16) Uani 1 1 d . . . . .
H6 H 0.774559 0.608235 0.158660 0.021 Uiso 1 1 calc R . . . .
N7 N 0.7333(5) 0.4655(5) 0.1873(6) 0.0198(16) Uani 1 1 d . . . . .
N8 N 0.4305(6) 0.6184(6) 0.2136(6) 0.0281(19) Uani 1 1 d . . . . .
H8A H 0.422014 0.591561 0.151249 0.034 Uiso 1 1 calc R . . . .
N9 N 0.3479(6) 0.5816(6) 0.2459(6) 0.0253(18) Uani 1 1 d . . . . .
N10 N 0.5403(6) 0.7186(6) 0.3745(5) 0.0212(17) Uani 1 1 d . U . . .
H10 H 0.492544 0.684685 0.393490 0.025 Uiso 1 1 calc R . . . .
N11 N 0.7967(6) 0.7518(5) 0.2237(5) 0.0163(15) Uani 1 1 d . . . . .
N12 N 0.7483(6) 0.5337(5) 0.2772(5) 0.0214(17) Uani 1 1 d . . . . .
H12 H 0.745315 0.515151 0.325729 0.026 Uiso 1 1 calc R . . . .
C1 C 0.8545(8) 1.0373(7) 0.1856(7) 0.024(2) Uani 1 1 d . . . . .
H1 H 0.855369 1.097579 0.230181 0.029 Uiso 1 1 calc R . . . .
C2 C 0.8375(7) 0.9517(6) 0.2090(6) 0.0203(19) Uani 1 1 d . U . . .
C3 C 0.6335(8) 0.8245(8) 0.5289(7) 0.029(2) Uani 1 1 d . . . . .
H3 H 0.569919 0.789966 0.537073 0.035 Uiso 1 1 calc R . . . .
C4 C 0.8091(7) 0.7206(6) 0.5269(6) 0.0189(19) Uani 1 1 d . . . . .
H4 H 0.869397 0.778304 0.538976 0.023 Uiso 1 1 calc R . . . .
C5 C 0.7190(7) 0.9023(7) 0.6168(6) 0.020(2) Uani 1 1 d . . . . .
O10 O 0.2259(6) 0.5528(6) 0.3670(6) 0.0436(19) Uani 1 1 d . . . . .
H10A H 0.285233 0.568402 0.360151 0.065 Uiso 1 1 calc GR . . . .
C6 C 0.5677(7) 0.7541(7) 0.0133(7) 0.0197(19) Uani 1 1 d . . . . .
C7 C 0.5242(7) 0.6955(6) 0.2776(6) 0.0186(19) Uani 1 1 d . . . . .
C8 C 0.5886(7) 0.7803(7) 0.1175(7) 0.022(2) Uani 1 1 d . . . . .
H8B H 0.618064 0.849516 0.161918 0.026 Uiso 1 1 calc R . . . .
C9 C 0.8370(7) 0.8643(7) 0.1407(6) 0.0192(19) Uani 1 1 d . U . . .
C10 C 0.7887(7) 0.7046(7) 0.6092(7) 0.0200(19) Uani 1 1 d . . . . .
C11 C 0.8200(7) 0.9585(7) 0.6177(7) 0.021(2) Uani 1 1 d . . . . .
C12 C 0.8188(7) 0.7696(6) 0.1519(6) 0.0184(19) Uani 1 1 d . . . . .
H12A H 0.823442 0.716344 0.102403 0.022 Uiso 1 1 calc R . . . .
C13 C 0.6927(7) 0.6290(7) 0.5980(7) 0.0200(19) Uani 1 1 d . . . . .
C14 C 0.2622(7) 0.5163(7) 0.1753(7) 0.027(2) Uani 1 1 d . . . . .
H14 H 0.263503 0.498335 0.110690 0.032 Uiso 1 1 calc R . . . .
C15 C 0.5739(7) 0.8325(8) -0.0194(7) 0.026(2) Uani 1 1 d . . . . .
H15 H 0.592679 0.899639 0.025998 0.032 Uiso 1 1 calc R . . . .
O11 O 0.2329(10) 0.5520(8) 0.5768(8) 0.070(3) Uani 1 1 d . . . . .
C16 C 0.8524(7) 0.8641(7) 0.0524(7) 0.024(2) Uani 1 1 d . . . . .
H16 H 0.849462 0.804150 0.005374 0.028 Uiso 1 1 calc R . . . .
C17 C 0.8695(9) 1.0345(8) 0.1003(8) 0.034(2) Uani 1 1 d . . . . .
H17 H 0.878695 1.092533 0.086069 0.041 Uiso 1 1 calc R . . . .
C18 C 0.5431(7) 0.6571(7) -0.0549(7) 0.0202(19) Uani 1 1 d . . . . .
C19 C 0.6848(7) 0.3143(7) -0.0016(8) 0.031(2) Uani 1 1 d . . . . .
C20 C 0.7184(7) 0.3740(7) 0.1783(7) 0.024(2) Uani 1 1 d . . . . .
H20 H 0.720290 0.357906 0.233336 0.029 Uiso 1 1 calc R . . . .
C21 C 0.6986(7) 0.2954(6) 0.0839(7) 0.020(2) Uani 1 1 d . . . . .
C22 C 0.7679(7) 0.6304(7) 0.2893(7) 0.021(2) Uani 1 1 d . . . . .
C23 C 0.6710(8) 0.6240(8) 0.6797(7) 0.026(2) Uani 1 1 d . . . . .
H23 H 0.605862 0.574615 0.672213 0.031 Uiso 1 1 calc R . . . .
C24 C 0.8717(8) 0.9502(7) 0.0343(7) 0.031(2) Uani 1 1 d . U . . .
H24 H 0.886199 0.951177 -0.023016 0.038 Uiso 1 1 calc R . . . .
C25 C 0.8949(8) 1.0279(7) 0.7091(7) 0.031(2) Uani 1 1 d . . . . .
H25 H 0.963152 1.067806 0.712590 0.037 Uiso 1 1 calc R . . . .
C26 C 0.6986(8) 0.9135(8) 0.7047(7) 0.028(2) Uani 1 1 d . . . . .
H26 H 0.631236 0.873658 0.703068 0.034 Uiso 1 1 calc R . . . .
C27 C 0.8600(8) 0.7697(7) 0.7041(7) 0.028(2) Uani 1 1 d . . . . .
H27 H 0.925118 0.820150 0.713095 0.034 Uiso 1 1 calc R . . . .
C28 C 0.6651(9) 0.2349(9) -0.0908(8) 0.040(3) Uani 1 1 d . . . . .
H28 H 0.657520 0.245399 -0.149226 0.048 Uiso 1 1 calc R . . . .
C29 C 0.5254(8) 0.6386(8) -0.1523(8) 0.032(2) Uani 1 1 d . . . . .
H29 H 0.511014 0.573020 -0.198177 0.038 Uiso 1 1 calc R . . . .
C30 C 0.7414(9) 0.6888(9) 0.7719(8) 0.037(3) Uani 1 1 d . . . . .
H30 H 0.725047 0.684218 0.827547 0.044 Uiso 1 1 calc R . . . .
C31 C 0.1637(9) 0.4685(8) 0.1881(8) 0.035(2) Uani 1 1 d . U . . .
C32 C 0.8733(9) 1.0405(9) 0.7939(8) 0.035(2) Uani 1 1 d . . . . .
H32 H 0.925851 1.090021 0.854269 0.042 Uiso 1 1 calc R . . . .
C33 C 0.6921(8) 0.2014(7) 0.0794(8) 0.028(2) Uani 1 1 d . . . . .
H33 H 0.702835 0.189838 0.137306 0.034 Uiso 1 1 calc R . . . .
C34 C 0.7757(8) 0.9818(9) 0.7927(7) 0.034(2) Uani 1 1 d . . . . .
H34 H 0.762372 0.988875 0.851957 0.041 Uiso 1 1 calc R . . . .
C35 C 0.8368(8) 0.7611(8) 0.7831(7) 0.031(2) Uani 1 1 d . . . . .
H35 H 0.886234 0.805052 0.846750 0.038 Uiso 1 1 calc R . . . .
C36 C 0.5286(8) 0.7173(9) -0.1833(8) 0.037(3) Uani 1 1 d . . . . .
H36 H 0.513905 0.704477 -0.250444 0.045 Uiso 1 1 calc R . . . .
C37 C 0.1502(8) 0.4855(8) 0.2802(9) 0.037(3) Uani 1 1 d . . . . .
C38 C 0.5528(8) 0.8112(8) -0.1168(8) 0.033(2) Uani 1 1 d . . . . .
H38 H 0.555172 0.863874 -0.138175 0.039 Uiso 1 1 calc R . . . .
C39 C 0.3849(9) 0.8322(9) 0.6814(9) 0.036(3) Uani 1 1 d . . . . .
N13 N 0.3751(13) 0.7580(11) 0.6277(10) 0.082(5) Uani 1 1 d . . . . .
C40 C 0.6697(10) 0.1232(8) -0.0098(10) 0.047(3) Uani 1 1 d . . . . .
H40 H 0.663576 0.057889 -0.013402 0.056 Uiso 1 1 calc R . . . .
C41 C 0.0760(9) 0.3953(12) 0.1055(9) 0.057(4) Uani 1 1 d . . . . .
H41 H 0.082582 0.380900 0.042839 0.069 Uiso 1 1 calc R . . . .
C42 C 0.6569(10) 0.1420(8) -0.0910(9) 0.046(3) Uani 1 1 d . . . . .
H42 H 0.641582 0.088268 -0.151440 0.055 Uiso 1 1 calc R . . . .
C43 C 0.0538(8) 0.4305(9) 0.2839(10) 0.041(3) Uani 1 1 d . . . . .
H43 H 0.045967 0.441646 0.345773 0.049 Uiso 1 1 calc R . . . .
C44 C -0.0156(10) 0.3458(13) 0.1118(11) 0.070(5) Uani 1 1 d . . . . .
H44 H -0.073267 0.298614 0.053794 0.083 Uiso 1 1 calc R . . . .
C45 C -0.0290(10) 0.3620(12) 0.2030(12) 0.062(4) Uani 1 1 d . . . . .
H45 H -0.094352 0.325619 0.207281 0.074 Uiso 1 1 calc R . . . .
C46 C 1.1086(14) 0.7831(13) 0.5417(15) 0.111(9) Uani 1 1 d . . . . .
H46A H 1.055437 0.714446 0.499234 0.167 Uiso 1 1 calc GR . . . .
H46B H 1.148059 0.783515 0.602625 0.167 Uiso 1 1 calc GR . . . .
H46C H 1.157356 0.804813 0.508601 0.167 Uiso 1 1 calc GR . . . .
O12 O 0.9078(9) 0.5811(7) 0.1102(9) 0.069(3) Uani 1 1 d . . . . .

loop_
_atom_site_aniso_label
_atom_site_aniso_U_11
_atom_site_aniso_U_22
_atom_site_aniso_U_33
_atom_site_aniso_U_23
_atom_site_aniso_U_13
_atom_site_aniso_U_12
Dy1 0.0083(3) 0.0163(4) 0.0203(4) 0.0110(3) 0.0065(2) 0.0020(2)
S1 0.107(3) 0.0469(18) 0.0539(19) 0.0144(16) -0.005(2) 0.049(2)
O1 0.016(3) 0.017(3) 0.019(3) 0.015(3) 0.003(3) 0.000(2)
O2 0.021(3) 0.028(3) 0.017(3) 0.014(3) 0.016(3) 0.007(3)
O3 0.011 0.019 0.019 0.008 0.007 0.005
O8 0.019(3) 0.032(4) 0.030(4) 0.019(3) 0.012(3) 0.002(3)
N1 0.0200(19) 0.0214(18) 0.0208(19) 0.0089(11) 0.0077(11) 0.0071(11)
O5 0.045(5) 0.025(4) 0.031(4) 0.008(3) 0.007(4) 0.015(3)
O6 0.019(4) 0.034(4) 0.038(4) 0.012(3) -0.005(3) 0.005(3)
O7 0.051(5) 0.034(4) 0.033(4) 0.019(3) 0.019(4) 0.013(4)
O4 0.035(4) 0.039(4) 0.045(4) 0.021(3) 0.021(4) 0.024(3)
N2 0.017(4) 0.022(4) 0.019(4) 0.008(3) 0.006(3) 0.005(3)
O9 0.033(4) 0.035(4) 0.059(5) 0.029(4) 0.027(4) 0.007(3)
N3 0.0203(19) 0.0207(18) 0.0196(19) 0.0092(11) 0.0080(11) 0.0069(11)
N4 0.013(4) 0.020(4) 0.023(4) 0.017(3) 0.010(3) 0.002(3)
N5 0.010(4) 0.024(4) 0.012(4) 0.004(3) 0.002(3) 0.001(3)
N6 0.023(4) 0.014(3) 0.020(4) 0.007(3) 0.013(3) 0.009(3)
N7 0.008(4) 0.018(4) 0.035(4) 0.013(3) 0.011(3) 0.003(3)
N8 0.021(4) 0.030(4) 0.024(4) 0.009(4) 0.006(4) 0.001(4)
N9 0.011(4) 0.031(4) 0.029(4) 0.016(4) 0.003(3) 0.001(3)
N10 0.0201(19) 0.0222(19) 0.0208(19) 0.0088(11) 0.0081(11) 0.0072(11)
N11 0.013(4) 0.018(4) 0.020(4) 0.013(3) 0.004(3) 0.004(3)
N12 0.026(4) 0.015(4) 0.027(4) 0.014(3) 0.010(4) 0.006(3)
C1 0.025(5) 0.026(5) 0.030(5) 0.023(4) 0.009(4) 0.011(4)
C2 0.020(2) 0.020(2) 0.021(2) 0.0088(12) 0.0066(12) 0.0077(12)
C3 0.023(5) 0.038(6) 0.030(5) 0.020(5) 0.012(4) 0.009(4)
C4 0.012(4) 0.020(4) 0.028(5) 0.015(4) 0.005(4) 0.007(4)
C5 0.018(5) 0.032(5) 0.019(4) 0.018(4) 0.009(4) 0.012(4)
O10 0.028(4) 0.042(4) 0.050(5) 0.012(4) 0.014(4) 0.007(4)
C6 0.008(4) 0.034(5) 0.033(5) 0.028(4) 0.012(4) 0.011(4)
C7 0.009(4) 0.024(4) 0.018(4) 0.010(4) 0.001(4) 0.002(4)
C8 0.004(4) 0.026(5) 0.031(5) 0.012(4) 0.003(4) 0.003(4)
C9 0.019(2) 0.020(2) 0.019(2) 0.0088(12) 0.0069(12) 0.0067(12)
C10 0.014(5) 0.025(5) 0.031(5) 0.021(4) 0.013(4) 0.007(4)
C11 0.008(4) 0.023(4) 0.028(5) 0.006(4) 0.008(4) 0.005(4)
C12 0.013(4) 0.015(4) 0.026(5) 0.010(4) 0.003(4) 0.005(4)
C13 0.011(4) 0.025(5) 0.035(5) 0.019(4) 0.012(4) 0.010(4)
C14 0.015(5) 0.030(5) 0.026(5) 0.017(4) -0.005(4) -0.002(4)
C15 0.019(5) 0.037(5) 0.032(5) 0.025(5) 0.009(4) 0.010(4)
O11 0.118(9) 0.079(6) 0.081(7) 0.064(6) 0.072(7) 0.068(7)
C16 0.012(5) 0.031(5) 0.031(5) 0.020(4) 0.009(4) 0.004(4)
C17 0.038(6) 0.029(5) 0.042(6) 0.027(5) 0.013(5) 0.009(5)
C18 0.006(4) 0.029(5) 0.027(5) 0.018(4) 0.004(4) 0.004(4)
C19 0.004(4) 0.023(5) 0.048(6) 0.004(5) -0.002(4) 0.000(4)
C20 0.010(4) 0.023(5) 0.045(6) 0.021(4) 0.009(4) 0.007(4)
C21 0.007(4) 0.020(4) 0.033(5) 0.012(4) 0.001(4) 0.006(4)
C22 0.012(4) 0.027(5) 0.029(5) 0.015(4) 0.012(4) 0.007(4)
C23 0.017(5) 0.035(5) 0.038(6) 0.024(5) 0.018(5) 0.011(4)
C24 0.032(2) 0.032(2) 0.031(2) 0.0138(13) 0.0115(13) 0.0115(13)
C25 0.016(5) 0.032(5) 0.031(5) 0.004(4) 0.007(4) 0.001(4)
C26 0.025(5) 0.043(6) 0.029(5) 0.020(5) 0.018(5) 0.019(5)
C27 0.019(5) 0.029(5) 0.034(5) 0.016(4) 0.008(4) 0.003(4)
C28 0.036(6) 0.058(7) 0.030(6) 0.014(5) 0.006(5) 0.031(6)
C29 0.019(5) 0.038(6) 0.035(6) 0.011(5) 0.019(5) 0.005(4)
C30 0.041(7) 0.062(7) 0.032(6) 0.028(5) 0.027(5) 0.032(6)
C31 0.035(3) 0.036(3) 0.036(3) 0.0151(14) 0.0118(13) 0.0134(14)
C32 0.030(6) 0.047(6) 0.026(5) 0.011(5) 0.014(5) 0.017(5)
C33 0.023(5) 0.025(5) 0.043(6) 0.020(5) 0.009(5) 0.012(4)
C34 0.021(5) 0.061(7) 0.022(5) 0.015(5) 0.013(5) 0.017(5)
C35 0.027(6) 0.037(6) 0.024(5) 0.013(5) 0.005(5) 0.008(5)
C36 0.021(5) 0.062(7) 0.044(6) 0.038(6) 0.017(5) 0.017(5)
C37 0.012(5) 0.040(6) 0.063(8) 0.030(6) 0.004(5) 0.012(5)
C38 0.031(6) 0.044(6) 0.038(6) 0.034(5) 0.014(5) 0.016(5)
C39 0.028(6) 0.043(7) 0.046(6) 0.023(6) 0.014(5) 0.020(5)
N13 0.114(12) 0.070(9) 0.062(8) 0.014(7) 0.011(8) 0.064(9)
C40 0.045(7) 0.022(5) 0.074(9) 0.020(6) 0.008(6) 0.023(5)
C41 0.019(6) 0.094(11) 0.037(7) 0.036(7) -0.005(5) -0.005(7)
C42 0.034(7) 0.027(6) 0.053(7) -0.005(6) 0.001(6) 0.014(5)
C43 0.008(5) 0.052(7) 0.073(8) 0.039(6) 0.016(6) 0.009(5)
C44 0.014(6) 0.110(12) 0.066(9) 0.048(9) -0.003(6) 0.001(7)
C45 0.016(6) 0.076(9) 0.096(12) 0.058(9) 0.015(7) 0.001(6)
C46 0.062(11) 0.062(10) 0.131(16) -0.025(11) -0.037(11) 0.038(9)
O12 0.084(8) 0.045(5) 0.105(8) 0.034(5) 0.074(7) 0.028(5)

loop_
_atom_type_symbol
_atom_type_description
_atom_type_scat_dispersion_real
_atom_type_scat_dispersion_imag
_atom_type_scat_source
C C 0.0181 0.0091 'International Tables Vol C Tables 4.2.6.8 and 6.1.1.4'
H H 0.0000 0.0000 'International Tables Vol C Tables 4.2.6.8 and 6.1.1.4'
Dy Dy -9.8046 9.8477 'International Tables Vol C Tables 4.2.6.8 and 6.1.1.4'
N N 0.0311 0.0180 'International Tables Vol C Tables 4.2.6.8 and 6.1.1.4'
O O 0.0492 0.0322 'International Tables Vol C Tables 4.2.6.8 and 6.1.1.4'
S S 0.3331 0.5567 'International Tables Vol C Tables 4.2.6.8 and 6.1.1.4'

loop_
_geom_angle_atom_site_label_1
_geom_angle_atom_site_label_2
_geom_angle_atom_site_label_3
_geom_angle
_geom_angle_site_symmetry_1
_geom_angle_site_symmetry_3
_geom_angle_publ_flag
O1 Dy1 O2 115.8(2) . . ?
O1 Dy1 O3 80.64(16) . . ?
O1 Dy1 N1 144.2(2) . . ?
O1 Dy1 O4 73.0(2) . . ?
O1 Dy1 N4 134.4(2) . . ?
O1 Dy1 N5 96.8(2) . . ?
O1 Dy1 N11 72.0(2) . . ?
O2 Dy1 O3 75.20(15) . . ?
O2 Dy1 N1 72.3(2) . . ?
O2 Dy1 O4 80.5(2) . . ?
O2 Dy1 N4 96.0(2) . . ?
O2 Dy1 N5 134.9(2) . . ?
O2 Dy1 N11 146.1(2) . . ?
O3 Dy1 N1 133.33(17) . . ?
O3 Dy1 N4 76.79(16) . . ?
O3 Dy1 N5 143.89(16) . . ?
O3 Dy1 N11 73.81(16) . . ?
N1 Dy1 N11 122.1(2) . . ?
O4 Dy1 O3 131.36(18) . . ?
O4 Dy1 N1 74.4(2) . . ?
O4 Dy1 N4 148.0(2) . . ?
O4 Dy1 N5 80.4(3) . . ?
O4 Dy1 N11 131.2(2) . . ?
N4 Dy1 N1 74.3(2) . . ?
N4 Dy1 N5 80.0(2) . . ?
N4 Dy1 N11 63.8(2) . . ?
N5 Dy1 N1 63.3(2) . . ?
N5 Dy1 N11 71.2(2) . . ?
C2 O1 Dy1 144.2(5) . . ?
C11 O2 Dy1 143.1(5) . . ?
N10 N1 Dy1 116.6(5) . . ?
C3 N1 Dy1 130.7(7) . . ?
C3 N1 N10 112.7(8) . . ?
C8 N2 N5 114.3(7) . . ?
C4 N3 N4 114.1(7) . . ?
N3 N4 Dy1 123.6(5) . . ?
C22 N4 Dy1 120.5(6) . . ?
C22 N4 N3 112.7(7) . . ?
N2 N5 Dy1 125.8(5) . . ?
C7 N5 Dy1 120.3(5) . . ?
C7 N5 N2 112.2(7) . . ?
C22 N6 N11 117.9(7) . . ?
C20 N7 N12 116.8(8) . . ?
C7 N8 N9 120.8(7) . . ?
C14 N9 N8 112.8(8) . . ?
C7 N10 N1 118.0(7) . . ?
N6 N11 Dy1 116.3(5) . . ?
C12 N11 Dy1 131.0(6) . . ?
C12 N11 N6 112.8(7) . . ?
C22 N12 N7 117.8(7) . . ?
C17 C1 C2 121.2(9) . . ?
O1 C2 C1 120.4(8) . . ?
O1 C2 C9 122.3(8) . . ?
C9 C2 C1 117.3(8) . . ?
N1 C3 C5 127.1(9) . . ?
N3 C4 C10 123.9(8) . . ?
C11 C5 C3 123.6(8) . . ?
C26 C5 C3 115.4(9) . . ?
C26 C5 C11 120.8(9) . . ?
C15 C6 C8 117.6(8) . . ?
C18 C6 C8 123.8(8) . . ?
C18 C6 C15 118.6(8) . . ?
N5 C7 N8 124.0(8) . . ?
N5 C7 N10 119.8(8) . . ?
N8 C7 N10 116.2(8) . . ?
N2 C8 C6 120.5(8) . . ?
C2 C9 C12 124.6(8) . . ?
C2 C9 C16 119.9(8) . . ?
C16 C9 C12 115.5(8) . . ?
C13 C10 C4 121.3(9) . . ?
C27 C10 C4 120.1(8) . . ?
C27 C10 C13 118.4(8) . . ?
O2 C11 C5 123.0(8) . . ?
O2 C11 C25 120.6(8) . . ?
C25 C11 C5 116.4(8) . . ?
N11 C12 C9 125.3(8) . . ?
O8 C13 C10 121.0(8) . . ?
O8 C13 C23 119.7(8) . . ?
C23 C13 C10 119.3(9) . . ?
N9 C14 C31 124.2(9) . . ?
C38 C15 C6 119.7(9) . . ?
C24 C16 C9 120.6(9) . . ?
C1 C17 C24 121.8(9) . . ?
O7 C18 C6 123.1(8) . . ?
O7 C18 C29 116.6(8) . . ?
C29 C18 C6 120.3(8) . . ?
O5 C19 C21 123.8(9) . . ?
O5 C19 C28 117.8(10) . . ?
C28 C19 C21 118.4(9) . . ?
N7 C20 C21 120.5(9) . . ?
C19 C21 C20 121.1(8) . . ?
C33 C21 C19 120.4(9) . . ?
C33 C21 C20 118.5(9) . . ?
N4 C22 N6 119.5(8) . . ?
N4 C22 N12 123.3(8) . . ?
N12 C22 N6 117.2(8) . . ?
C30 C23 C13 121.4(9) . . ?
C17 C24 C16 119.0(10) . . ?
C32 C25 C11 122.3(9) . . ?
C34 C26 C5 120.3(9) . . ?
C35 C27 C10 120.6(9) . . ?
C42 C28 C19 118.5(11) . . ?
C18 C29 C36 119.9(10) . . ?
C23 C30 C35 119.4(9) . . ?
C37 C31 C14 124.4(10) . . ?
C41 C31 C14 119.0(10) . . ?
C41 C31 C37 116.4(11) . . ?
C25 C32 C34 120.9(10) . . ?
C21 C33 C40 120.3(10) . . ?
C26 C34 C32 119.2(9) . . ?
C27 C35 C30 120.8(10) . . ?
C38 C36 C29 119.5(10) . . ?
O10 C37 C31 124.5(10) . . ?
O10 C37 C43 116.2(11) . . ?
C43 C37 C31 119.4(11) . . ?
C36 C38 C15 121.9(10) . . ?
N13 C39 S1 178.4(14) . . ?
C42 C40 C33 118.8(10) . . ?
C44 C41 C31 122.4(13) . . ?
C40 C42 C28 123.5(11) . . ?
C45 C43 C37 122.5(13) . . ?
C41 C44 C45 121.2(13) . . ?
C43 C45 C44 118.0(11) . . ?

loop_
_geom_bond_atom_site_label_1
_geom_bond_atom_site_label_2
_geom_bond_distance
_geom_bond_site_symmetry_2
_geom_bond_publ_flag
Dy1 O1 2.208(5) . ?
Dy1 O2 2.248(6) . ?
Dy1 O3 2.4268(4) . ?
Dy1 N1 2.542(8) . ?
Dy1 O4 2.399(6) . ?
Dy1 N4 2.459(7) . ?
Dy1 N5 2.529(7) . ?
Dy1 N11 2.551(7) . ?
S1 C39 1.625(12) . ?
O1 C2 1.326(11) . ?
O2 C11 1.304(11) . ?
O8 C13 1.350(12) . ?
N1 N10 1.392(11) . ?
N1 C3 1.270(12) . ?
O5 C19 1.348(13) . ?
O6 C46 1.419(17) . ?
O7 C18 1.362(11) . ?
N2 N5 1.405(10) . ?
N2 C8 1.301(12) . ?
N3 N4 1.414(10) . ?
N3 C4 1.261(12) . ?
N4 C22 1.325(12) . ?
N5 C7 1.280(11) . ?
N6 N11 1.378(10) . ?
N6 C22 1.352(12) . ?
N7 N12 1.366(11) . ?
N7 C20 1.295(12) . ?
N8 N9 1.396(11) . ?
N8 C7 1.365(12) . ?
N9 C14 1.287(12) . ?
N10 C7 1.368(11) . ?
N11 C12 1.294(12) . ?
N12 C22 1.351(12) . ?
C1 C2 1.419(13) . ?
C1 C17 1.362(14) . ?
C2 C9 1.406(13) . ?
C3 C5 1.451(14) . ?
C4 C10 1.432(13) . ?
C5 C11 1.418(13) . ?
C5 C26 1.412(13) . ?
O10 C37 1.354(14) . ?
C6 C8 1.460(13) . ?
C6 C15 1.417(13) . ?
C6 C18 1.396(13) . ?
C9 C12 1.453(12) . ?
C9 C16 1.420(13) . ?
C10 C13 1.419(13) . ?
C10 C27 1.406(14) . ?
C11 C25 1.398(13) . ?
C13 C23 1.374(13) . ?
C14 C31 1.449(16) . ?
C15 C38 1.371(14) . ?
C16 C24 1.380(14) . ?
C17 C24 1.375(15) . ?
C18 C29 1.384(14) . ?
C19 C21 1.417(15) . ?
C19 C28 1.414(15) . ?
C20 C21 1.463(14) . ?
C21 C33 1.380(13) . ?
C23 C30 1.374(15) . ?
C25 C32 1.370(15) . ?
C26 C34 1.374(15) . ?
C27 C35 1.359(15) . ?
C28 C42 1.379(17) . ?
C29 C36 1.412(15) . ?
C30 C35 1.390(17) . ?
C31 C37 1.422(17) . ?
C31 C41 1.408(17) . ?
C32 C34 1.390(16) . ?
C33 C40 1.396(16) . ?
C36 C38 1.351(16) . ?
C37 C43 1.388(16) . ?
C39 N13 1.113(16) . ?
C40 C42 1.354(19) . ?
C41 C44 1.326(19) . ?
C43 C45 1.349(19) . ?
C44 C45 1.41(2) . ?

loop_
_smtbx_masks_void_nr
_smtbx_masks_void_average_x
_smtbx_masks_void_average_y
_smtbx_masks_void_average_z
_smtbx_masks_void_volume
_smtbx_masks_void_count_electrons
_smtbx_masks_void_content
1 -0.575 -0.075 -0.248 371.2 52.7 3H2O
